data_7043001
loop_
_publ_author_name
'Werl\'e, C'
'DOHM, Sebastian'
'Bailly, Corinne'
'Karmazin, Lydia'
'Ricard, Louis'
'Sieffert, Nicolas'
'pfeffer, michel'
'Hansen, Andreas'
'Grimme, Stefan'
'Djukic, Jean-Pierre'

_publ_section_title
;
 Trans-Cis C-Pd-C Rearrangement in Hemichelates
;
_journal_name_full 'Dalton Trans.'
_journal_paper_doi 10.1039/C7DT00872D
_journal_year 2017
_chemical_formula_moiety 'C32 H27 Cr N O3 Pd, C7 H8'
_chemical_formula_sum 'C39 H35 Cr N O3 Pd'
_chemical_formula_weight 724.08
_chemical_name_systematic
;
 ?
;
_space_group_crystal_system monoclinic
_space_group_IT_number 14
_space_group_name_Hall '-P 2ybc'
_space_group_name_H-M_alt 'P 1 21/c 1'
_symmetry_space_group_name_Hall '-P 2ybc'
_symmetry_space_group_name_H-M 'P 1 21/c 1'
_atom_sites_solution_hydrogens mixed
_audit_creation_method SHELXL-2013
_audit_update_record
;
2017-03-09 deposited with the CCDC.
2017-05-17 downloaded from the CCDC.
;
_cell_angle_alpha 90
_cell_angle_beta 91.707(1)
_cell_angle_gamma 90
_cell_formula_units_Z 4
_cell_length_a 12.275(1)
_cell_length_b 20.459(1)
_cell_length_c 12.392(1)
_cell_measurement_reflns_used 7885
_cell_measurement_temperature 150.0(1)
_cell_measurement_theta_max 30.034
_cell_measurement_theta_min 0.998
_cell_volume 3110.7(4)
_computing_cell_refinement 'DENZO (Otwinowski & Minor, 1997) & COLLECT'
_computing_data_collection 'COLLECT (Hooft, R.W.W., 1998)'
_computing_data_reduction 'DENZO & COLLECT'
_computing_molecular_graphics 'PLATON (Spek, 2009)'
_computing_structure_refinement 'SHELXL-2013 (Sheldrick, 2013)'
_computing_structure_solution 'SIR97 (Altomare et al., 1999)'
_diffrn_ambient_temperature 150.0(1)
_diffrn_measured_fraction_theta_full 0.983
_diffrn_measured_fraction_theta_max 0.975
_diffrn_measurement_device_type 'Kappa APEX II'
_diffrn_measurement_method 'phi and omega scans'
_diffrn_radiation_type MoK\a
_diffrn_radiation_wavelength 0.71069
_diffrn_reflns_av_R_equivalents 0.0581
_diffrn_reflns_av_unetI/netI 0.0545
_diffrn_reflns_Laue_measured_fraction_full 0.983
_diffrn_reflns_Laue_measured_fraction_max 0.975
_diffrn_reflns_limit_h_max 16
_diffrn_reflns_limit_h_min -17
_diffrn_reflns_limit_k_max 28
_diffrn_reflns_limit_k_min -28
_diffrn_reflns_limit_l_max 17
_diffrn_reflns_limit_l_min -17
_diffrn_reflns_number 26638
_diffrn_reflns_point_group_measured_fraction_full 0.983
_diffrn_reflns_point_group_measured_fraction_max 0.975
_diffrn_reflns_theta_full 25.240
_diffrn_reflns_theta_max 30.031
_diffrn_reflns_theta_min 1.935
_exptl_absorpt_coefficient_mu 0.968
_exptl_absorpt_correction_T_max 1.20202
_exptl_absorpt_correction_T_min 0.869358
_exptl_absorpt_correction_type multi-scan
_exptl_absorpt_process_details DENZO/SCALEPACK
_exptl_crystal_colour orange
_exptl_crystal_density_diffrn 1.546
_exptl_crystal_description plate
_exptl_crystal_F_000 1480
_exptl_crystal_size_max 0.160
_exptl_crystal_size_mid 0.160
_exptl_crystal_size_min 0.040
_refine_diff_density_max 0.872
_refine_diff_density_min -0.911
_refine_diff_density_rms 0.118
_refine_ls_extinction_method none
_refine_ls_goodness_of_fit_ref 1.103
_refine_ls_hydrogen_treatment mixed
_refine_ls_matrix_type full
_refine_ls_number_parameters 363
_refine_ls_number_reflns 8884
_refine_ls_number_restraints 0
_refine_ls_restrained_S_all 1.103
_refine_ls_R_factor_all 0.0801
_refine_ls_R_factor_gt 0.0655
_refine_ls_shift/su_max 0.001
_refine_ls_shift/su_mean 0.000
_refine_ls_structure_factor_coef Fsqd
_refine_ls_weighting_details 'w=1/[\s^2^(Fo^2^)+(0.0274P)^2^+14.9669P] where P=(Fo^2^+2Fc^2^)/3'
_refine_ls_weighting_scheme calc
_refine_ls_wR_factor_gt 0.1320
_refine_ls_wR_factor_ref 0.1398
_reflns_Friedel_coverage 0.000
_reflns_number_gt 7497
_reflns_number_total 8884
_reflns_threshold_expression 'I > 2\s(I)'
_cod_data_source_file c7dt00872d2.cif
_cod_data_source_block cis-3c
_cod_database_code 7043001
_shelx_space_group_comment
;
The symmetry employed for this shelxl refinement is uniquely defined
by the following loop, which should always be used as a source of
symmetry information in preference to the above space-group names.
They are only intended as comments.
;
_shelx_estimated_absorpt_t_min 0.861
_shelx_estimated_absorpt_t_max 0.962
_shelxl_version_number 2013-4

loop_
_space_group_symop_operation_xyz
'x, y, z'
'-x, y+1/2, -z+1/2'
'-x, -y, -z'
'x, -y-1/2, z-1/2'

loop_
_atom_site_label
_atom_site_type_symbol
_atom_site_fract_x
_atom_site_fract_y
_atom_site_fract_z
_atom_site_U_iso_or_equiv
_atom_site_adp_type
_atom_site_occupancy
_atom_site_site_symmetry_order
_atom_site_calc_flag
_atom_site_refinement_flags_posn
_atom_site_refinement_flags_adp
_atom_site_refinement_flags_occupancy
_atom_site_disorder_assembly
_atom_site_disorder_group
Pd1 Pd 0.50569(3) 0.12343(2) 0.92328(2) 0.02149(8) Uani 1 1 d . . . . .
Cr1 Cr 0.55687(6) 0.14738(3) 1.14666(5) 0.02218(14) Uani 1 1 d . . . . .
O1 O 0.7621(3) 0.1797(2) 1.2723(3) 0.0535(11) Uani 1 1 d . . . . .
O2 O 0.6997(3) 0.04476(17) 1.0513(3) 0.0368(8) Uani 1 1 d . . . . .
O3 O 0.5982(3) 0.26299(16) 1.0035(3) 0.0345(7) Uani 1 1 d . . . . .
N1 N 0.6516(3) 0.13739(18) 0.8401(3) 0.0256(7) Uani 1 1 d . . . . .
C1 C 0.3498(4) 0.1162(2) 0.9870(3) 0.0252(8) Uani 1 1 d . . . . .
H1 H 0.316(4) 0.081(3) 0.967(4) 0.030 Uiso 1 1 d . U . . .
C2 C 0.3014(3) 0.1817(2) 0.9682(3) 0.0240(8) Uani 1 1 d . . . . .
C3 C 0.2415(4) 0.2072(2) 0.8802(3) 0.0293(9) Uani 1 1 d . . . . .
H3 H 0.2222 0.1803 0.8201 0.035 Uiso 1 1 calc R U . . .
C4 C 0.2106(4) 0.2723(2) 0.8821(4) 0.0315(10) Uani 1 1 d . . . . .
H4 H 0.1690 0.2898 0.8229 0.038 Uiso 1 1 calc R U . . .
C5 C 0.2391(4) 0.3127(2) 0.9683(4) 0.0317(10) Uani 1 1 d . . . . .
H5 H 0.2186 0.3575 0.9664 0.038 Uiso 1 1 calc R U . . .
C6 C 0.2970(4) 0.2883(2) 1.0572(4) 0.0268(9) Uani 1 1 d . . . . .
H6 H 0.3166 0.3158 1.1165 0.032 Uiso 1 1 calc R U . . .
C7 C 0.3257(3) 0.2225(2) 1.0572(3) 0.0232(8) Uani 1 1 d . . . . .
C8 C 0.3819(3) 0.1832(2) 1.1397(3) 0.0219(8) Uani 1 1 d . . . . .
C9 C 0.4288(4) 0.1997(2) 1.2407(3) 0.0264(9) Uani 1 1 d . . . . .
H9 H 0.4287 0.2436 1.2657 0.032 Uiso 1 1 calc R U . . .
C10 C 0.4762(4) 0.1495(2) 1.3042(3) 0.0294(9) Uani 1 1 d . . . . .
H10 H 0.5082 0.1599 1.3728 0.035 Uiso 1 1 calc R U . . .
C11 C 0.4773(4) 0.0841(2) 1.2682(3) 0.0317(10) Uani 1 1 d . . . . .
H11 H 0.5055 0.0507 1.3143 0.038 Uiso 1 1 calc R U . . .
C12 C 0.4368(4) 0.0683(2) 1.1643(3) 0.0274(9) Uani 1 1 d . . . . .
H12 H 0.4423 0.0248 1.1381 0.033 Uiso 1 1 calc R U . . .
C13 C 0.3880(4) 0.1169(2) 1.0993(3) 0.0242(8) Uani 1 1 d . . . . .
C14 C 0.7493(4) 0.1580(2) 0.8797(3) 0.0307(10) Uani 1 1 d . . . . .
H14 H 0.7576 0.1649 0.9553 0.037 Uiso 1 1 calc R U . . .
C15 C 0.8372(4) 0.1696(3) 0.8170(4) 0.0331(10) Uani 1 1 d . . . . .
H15 H 0.9043 0.1837 0.8493 0.040 Uiso 1 1 calc R U . . .
C16 C 0.8282(4) 0.1608(2) 0.7059(4) 0.0308(9) Uani 1 1 d . . . . .
C17 C 0.7269(3) 0.1393(2) 0.6650(3) 0.0265(9) Uani 1 1 d . . . . .
H17 H 0.7169 0.1325 0.5895 0.032 Uiso 1 1 calc R U . . .
C18 C 0.6405(3) 0.1279(2) 0.7325(3) 0.0223(8) Uani 1 1 d . . . . .
C19 C 0.5336(3) 0.1028(2) 0.6956(3) 0.0222(8) Uani 1 1 d . . . . .
C20 C 0.5109(4) 0.0842(2) 0.5887(3) 0.0256(8) Uani 1 1 d . . . . .
H20 H 0.5637 0.0912 0.5355 0.031 Uiso 1 1 calc R U . . .
C21 C 0.4115(4) 0.0554(2) 0.5596(3) 0.0265(9) Uani 1 1 d . . . . .
H21 H 0.3964 0.0436 0.4865 0.032 Uiso 1 1 calc R U . . .
C22 C 0.3346(4) 0.0439(2) 0.6368(3) 0.0248(8) Uani 1 1 d . . . . .
C23 C 0.3554(4) 0.0649(2) 0.7433(3) 0.0249(8) Uani 1 1 d . . . . .
H23 H 0.3010 0.0587 0.7953 0.030 Uiso 1 1 calc R U . . .
C24 C 0.4530(3) 0.09452(19) 0.7750(3) 0.0207(7) Uani 1 1 d . . . . .
C25 C 0.9251(4) 0.1732(3) 0.6338(4) 0.0370(11) Uani 1 1 d . . . . .
C26 C 0.9655(8) 0.2461(5) 0.6468(8) 0.063(2) Uani 0.753(7) 1 d . . P A 1
H26A H 0.9820 0.2552 0.7232 0.094 Uiso 0.753(7) 1 calc R U P A 1
H26B H 0.9084 0.2759 0.6201 0.094 Uiso 0.753(7) 1 calc R U P A 1
H26C H 1.0314 0.2525 0.6052 0.094 Uiso 0.753(7) 1 calc R U P A 1
C27 C 1.0207(6) 0.1311(5) 0.6727(9) 0.072(3) Uani 0.753(7) 1 d . . P A 1
H27A H 1.0860 0.1434 0.6338 0.108 Uiso 0.753(7) 1 calc R U P A 1
H27B H 1.0039 0.0850 0.6590 0.108 Uiso 0.753(7) 1 calc R U P A 1
H27C H 1.0339 0.1378 0.7503 0.108 Uiso 0.753(7) 1 calc R U P A 1
C28 C 0.9013(7) 0.1644(6) 0.5140(6) 0.070(3) Uani 0.753(7) 1 d . . P A 1
H28A H 0.8397 0.1922 0.4915 0.104 Uiso 0.753(7) 1 calc R U P A 1
H28B H 0.8830 0.1185 0.4992 0.104 Uiso 0.753(7) 1 calc R U P A 1
H28C H 0.9656 0.1767 0.4737 0.104 Uiso 0.753(7) 1 calc R U P A 1
C26A C 1.016(2) 0.2020(15) 0.695(2) 0.063(2) Uani 0.247(7) 1 d . . P A 2
H26D H 1.0538 0.1678 0.7372 0.094 Uiso 0.247(7) 1 calc R U P A 2
H26E H 0.9884 0.2353 0.7444 0.094 Uiso 0.247(7) 1 calc R U P A 2
H26F H 1.0666 0.2222 0.6456 0.094 Uiso 0.247(7) 1 calc R U P A 2
C27A C 0.955(2) 0.1032(16) 0.580(3) 0.072(3) Uani 0.247(7) 1 d . . P A 2
H27D H 0.9214 0.1007 0.5069 0.108 Uiso 0.247(7) 1 calc R U P A 2
H27E H 0.9262 0.0678 0.6241 0.108 Uiso 0.247(7) 1 calc R U P A 2
H27F H 1.0339 0.0990 0.5756 0.108 Uiso 0.247(7) 1 calc R U P A 2
C28A C 0.888(2) 0.2188(18) 0.547(2) 0.070(3) Uani 0.247(7) 1 d . . P A 2
H28D H 0.9458 0.2231 0.4939 0.104 Uiso 0.247(7) 1 calc R U P A 2
H28E H 0.8728 0.2617 0.5778 0.104 Uiso 0.247(7) 1 calc R U P A 2
H28F H 0.8222 0.2015 0.5108 0.104 Uiso 0.247(7) 1 calc R U P A 2
C29 C 0.2318(4) 0.0070(2) 0.6088(4) 0.0352(10) Uani 1 1 d . . . . .
H29A H 0.1849 0.0063 0.6714 0.053 Uiso 1 1 calc R U . . .
H29B H 0.2500 -0.0379 0.5885 0.053 Uiso 1 1 calc R U . . .
H29C H 0.1934 0.0286 0.5481 0.053 Uiso 1 1 calc R U . . .
C30 C 0.6828(4) 0.1687(2) 1.2236(4) 0.0334(10) Uani 1 1 d . . . . .
C31 C 0.6417(4) 0.0849(2) 1.0819(3) 0.0284(9) Uani 1 1 d . . . . .
C32 C 0.5827(4) 0.2161(2) 1.0537(3) 0.0286(9) Uani 1 1 d . . . . .

loop_
_atom_site_aniso_label
_atom_site_aniso_U_11
_atom_site_aniso_U_22
_atom_site_aniso_U_33
_atom_site_aniso_U_23
_atom_site_aniso_U_13
_atom_site_aniso_U_12
Pd1 0.02484(15) 0.02530(15) 0.01440(13) -0.00228(11) 0.00180(10) -0.00007(12)
Cr1 0.0274(3) 0.0250(3) 0.0141(3) -0.0006(2) 0.0007(2) 0.0028(3)
O1 0.042(2) 0.072(3) 0.046(2) -0.004(2) -0.0139(18) -0.007(2)
O2 0.042(2) 0.0334(18) 0.0357(18) 0.0017(14) 0.0103(15) 0.0110(15)
O3 0.046(2) 0.0302(17) 0.0274(16) 0.0044(13) 0.0017(14) -0.0028(15)
N1 0.0243(18) 0.037(2) 0.0156(15) -0.0008(13) 0.0055(12) -0.0028(14)
C1 0.030(2) 0.024(2) 0.0218(18) -0.0036(15) 0.0014(15) -0.0044(17)
C2 0.023(2) 0.028(2) 0.0211(18) -0.0008(15) 0.0011(15) 0.0007(16)
C3 0.025(2) 0.039(2) 0.024(2) 0.0012(17) -0.0038(16) -0.0038(18)
C4 0.026(2) 0.039(3) 0.029(2) 0.0065(19) -0.0030(17) 0.0065(19)
C5 0.035(2) 0.028(2) 0.032(2) 0.0030(18) 0.0052(19) 0.0050(19)
C6 0.025(2) 0.026(2) 0.029(2) -0.0022(16) 0.0035(16) 0.0046(16)
C7 0.024(2) 0.025(2) 0.0212(18) -0.0001(15) 0.0043(15) 0.0031(15)
C8 0.0219(19) 0.025(2) 0.0187(17) -0.0029(14) 0.0025(14) 0.0045(15)
C9 0.030(2) 0.032(2) 0.0171(17) -0.0044(16) 0.0038(15) 0.0008(18)
C10 0.030(2) 0.041(2) 0.0175(18) 0.0021(17) 0.0030(16) 0.0058(19)
C11 0.041(3) 0.033(2) 0.0211(19) 0.0049(17) 0.0033(18) 0.010(2)
C12 0.036(2) 0.024(2) 0.0221(19) -0.0002(15) 0.0075(17) -0.0007(17)
C13 0.028(2) 0.027(2) 0.0175(17) 0.0007(15) 0.0028(14) 0.0009(16)
C14 0.026(2) 0.046(3) 0.0207(19) -0.0064(18) 0.0015(16) -0.0003(19)
C15 0.025(2) 0.048(3) 0.026(2) -0.0036(19) -0.0023(17) -0.007(2)
C16 0.027(2) 0.039(3) 0.027(2) -0.0021(18) 0.0063(17) 0.0022(19)
C17 0.023(2) 0.036(2) 0.0202(18) -0.0005(16) 0.0040(15) 0.0043(17)
C18 0.0195(18) 0.028(2) 0.0195(17) -0.0001(15) 0.0046(14) 0.0020(15)
C19 0.0232(19) 0.0244(19) 0.0192(17) 0.0010(14) 0.0020(14) 0.0029(15)
C20 0.029(2) 0.031(2) 0.0171(17) -0.0012(15) 0.0008(15) 0.0016(17)
C21 0.033(2) 0.027(2) 0.0189(18) -0.0036(15) -0.0038(16) 0.0072(17)
C22 0.027(2) 0.024(2) 0.0240(19) -0.0028(15) -0.0028(16) 0.0024(16)
C23 0.026(2) 0.026(2) 0.0224(18) 0.0004(15) 0.0052(15) 0.0000(16)
C24 0.0239(19) 0.0208(18) 0.0173(16) 0.0004(14) -0.0002(14) 0.0018(15)
C25 0.030(2) 0.050(3) 0.031(2) -0.004(2) 0.0052(19) -0.002(2)
C26 0.059(6) 0.066(6) 0.065(6) -0.009(4) 0.032(4) -0.027(4)
C27 0.027(4) 0.103(8) 0.088(7) 0.030(6) 0.032(4) 0.018(4)
C28 0.049(5) 0.128(9) 0.033(4) -0.015(4) 0.017(3) -0.029(6)
C26A 0.059(6) 0.066(6) 0.065(6) -0.009(4) 0.032(4) -0.027(4)
C27A 0.027(4) 0.103(8) 0.088(7) 0.030(6) 0.032(4) 0.018(4)
C28A 0.049(5) 0.128(9) 0.033(4) -0.015(4) 0.017(3) -0.029(6)
C29 0.036(3) 0.039(3) 0.031(2) -0.0040(19) -0.0043(19) -0.007(2)
C30 0.038(3) 0.036(2) 0.026(2) 0.0010(18) -0.0026(18) 0.003(2)
C31 0.028(2) 0.031(2) 0.026(2) -0.0010(17) 0.0013(16) 0.0009(18)
C32 0.035(2) 0.030(2) 0.0210(19) -0.0028(16) -0.0011(17) 0.0007(18)

loop_
_atom_type_symbol
_atom_type_description
_atom_type_scat_dispersion_real
_atom_type_scat_dispersion_imag
_atom_type_scat_source
C C 0.0033 0.0016 'International Tables Vol C Tables 4.2.6.8 and 6.1.1.4'
H H 0.0000 0.0000 'International Tables Vol C Tables 4.2.6.8 and 6.1.1.4'
N N 0.0061 0.0033 'International Tables Vol C Tables 4.2.6.8 and 6.1.1.4'
O O 0.0106 0.0060 'International Tables Vol C Tables 4.2.6.8 and 6.1.1.4'
Cr Cr 0.3209 0.6236 'International Tables Vol C Tables 4.2.6.8 and 6.1.1.4'
Pd Pd -0.9988 1.0072 'International Tables Vol C Tables 4.2.6.8 and 6.1.1.4'

loop_
_geom_angle_atom_site_label_1
_geom_angle_atom_site_label_2
_geom_angle_atom_site_label_3
_geom_angle
C24 Pd1 C1 92.92(16)
C24 Pd1 N1 81.29(15)
C1 Pd1 N1 171.82(15)
C24 Pd1 C32 149.82(15)
C1 Pd1 C32 97.71(15)
N1 Pd1 C32 84.75(14)
C24 Pd1 Cr1 170.31(12)
C1 Pd1 Cr1 79.89(11)
N1 Pd1 Cr1 106.50(9)
C32 Pd1 Cr1 39.01(10)
C30 Cr1 C31 85.0(2)
C30 Cr1 C32 89.2(2)
C31 Cr1 C32 98.4(2)
C30 Cr1 C12 132.48(19)
C31 Cr1 C12 85.55(19)
C32 Cr1 C12 138.31(18)
C30 Cr1 C10 86.0(2)
C31 Cr1 C10 131.96(19)
C32 Cr1 C10 128.56(19)
C12 Cr1 C10 66.98(17)
C30 Cr1 C13 164.14(19)
C31 Cr1 C13 102.99(18)
C32 Cr1 C13 102.93(18)
C12 Cr1 C13 36.93(15)
C10 Cr1 C13 78.49(16)
C30 Cr1 C11 99.5(2)
C31 Cr1 C11 98.95(19)
C32 Cr1 C11 161.19(19)
C12 Cr1 C11 36.89(16)
C10 Cr1 C11 36.94(17)
C13 Cr1 C11 65.97(16)
C30 Cr1 C9 101.93(19)
C31 Cr1 C9 164.53(19)
C32 Cr1 C9 95.53(18)
C12 Cr1 C9 79.55(16)
C10 Cr1 C9 36.74(15)
C13 Cr1 C9 67.11(15)
C11 Cr1 C9 66.46(17)
C30 Cr1 C8 136.15(19)
C31 Cr1 C8 138.81(17)
C32 Cr1 C8 84.87(18)
C12 Cr1 C8 66.78(16)
C10 Cr1 C8 65.15(15)
C13 Cr1 C8 37.56(15)
C11 Cr1 C8 77.29(16)
C9 Cr1 C8 36.15(14)
C30 Cr1 Pd1 134.17(16)
C31 Cr1 Pd1 64.65(13)
C32 Cr1 Pd1 64.19(13)
C12 Cr1 Pd1 80.92(11)
C10 Cr1 Pd1 139.86(12)
C13 Cr1 Pd1 61.42(10)
C11 Cr1 Pd1 117.73(12)
C9 Cr1 Pd1 116.42(11)
C8 Cr1 Pd1 80.70(10)
C18 N1 C14 117.8(4)
C18 N1 Pd1 113.6(3)
C14 N1 Pd1 128.4(3)
C13 C1 C2 104.9(3)
C13 C1 Pd1 95.0(3)
C2 C1 Pd1 104.1(3)
C13 C1 H1 114(3)
C2 C1 H1 122(3)
Pd1 C1 H1 113(3)
C3 C2 C7 118.9(4)
C3 C2 C1 131.3(4)
C7 C2 C1 109.8(3)
C4 C3 C2 118.9(4)
C4 C3 H3 120.5
C2 C3 H3 120.5
C3 C4 C5 121.5(4)
C3 C4 H4 119.2
C5 C4 H4 119.2
C6 C5 C4 120.6(4)
C6 C5 H5 119.7
C4 C5 H5 119.7
C5 C6 C7 118.2(4)
C5 C6 H6 120.9
C7 C6 H6 120.9
C6 C7 C2 121.8(4)
C6 C7 C8 130.4(4)
C2 C7 C8 107.8(3)
C9 C8 C13 120.6(4)
C9 C8 C7 131.7(4)
C13 C8 C7 107.6(3)
C9 C8 Cr1 71.4(2)
C13 C8 Cr1 69.6(2)
C7 C8 Cr1 129.2(3)
C8 C9 C10 118.3(4)
C8 C9 Cr1 72.5(2)
C10 C9 Cr1 70.1(2)
C8 C9 H9 120.8
C10 C9 H9 120.8
Cr1 C9 H9 128.7
C9 C10 C11 121.5(4)
C9 C10 Cr1 73.1(2)
C11 C10 Cr1 72.2(3)
C9 C10 H10 119.2
C11 C10 H10 119.2
Cr1 C10 H10 127.6
C12 C11 C10 120.2(4)
C12 C11 Cr1 70.5(3)
C10 C11 Cr1 70.9(3)
C12 C11 H11 119.9
C10 C11 H11 119.9
Cr1 C11 H11 131.6
C13 C12 C11 119.7(4)
C13 C12 Cr1 72.4(3)
C11 C12 Cr1 72.6(3)
C13 C12 H12 120.1
C11 C12 H12 120.1
Cr1 C12 H12 126.7
C12 C13 C8 119.4(4)
C12 C13 C1 131.4(4)
C8 C13 C1 108.8(3)
C12 C13 Cr1 70.7(3)
C8 C13 Cr1 72.8(2)
C1 C13 Cr1 121.7(3)
N1 C14 C15 123.6(4)
N1 C14 H14 118.2
C15 C14 H14 118.2
C14 C15 C16 120.0(4)
C14 C15 H15 120.0
C16 C15 H15 120.0
C15 C16 C17 116.3(4)
C15 C16 C25 121.1(4)
C17 C16 C25 122.6(4)
C18 C17 C16 121.4(4)
C18 C17 H17 119.3
C16 C17 H17 119.3
N1 C18 C17 120.9(4)
N1 C18 C19 114.9(3)
C17 C18 C19 124.1(4)
C20 C19 C24 119.9(4)
C20 C19 C18 122.8(4)
C24 C19 C18 117.2(3)
C21 C20 C19 120.6(4)
C21 C20 H20 119.7
C19 C20 H20 119.7
C22 C21 C20 120.2(4)
C22 C21 H21 119.9
C20 C21 H21 119.9
C21 C22 C23 119.3(4)
C21 C22 C29 120.7(4)
C23 C22 C29 120.0(4)
C24 C23 C22 122.1(4)
C24 C23 H23 119.0
C22 C23 H23 119.0
C23 C24 C19 117.8(4)
C23 C24 Pd1 129.5(3)
C19 C24 Pd1 112.6(3)
C26A C25 C28A 109.8(17)
C28 C25 C27 111.5(7)
C26A C25 C16 111.0(11)
C28A C25 C16 107.7(11)
C28 C25 C16 114.9(5)
C27 C25 C16 109.1(5)
C28 C25 C26 105.3(7)
C27 C25 C26 105.4(7)
C16 C25 C26 110.2(5)
C26A C25 C27A 113.3(17)
C28A C25 C27A 108.6(17)
C16 C25 C27A 106.3(10)
C25 C26 H26A 109.5
C25 C26 H26B 109.5
H26A C26 H26B 109.5
C25 C26 H26C 109.5
H26A C26 H26C 109.5
H26B C26 H26C 109.5
C25 C27 H27A 109.5
C25 C27 H27B 109.5
H27A C27 H27B 109.5
C25 C27 H27C 109.5
H27A C27 H27C 109.5
H27B C27 H27C 109.5
C25 C28 H28A 109.5
C25 C28 H28B 109.5
H28A C28 H28B 109.5
C25 C28 H28C 109.5
H28A C28 H28C 109.5
H28B C28 H28C 109.5
C25 C26A H26D 109.5
C25 C26A H26E 109.5
H26D C26A H26E 109.5
C25 C26A H26F 109.5
H26D C26A H26F 109.5
H26E C26A H26F 109.5
C25 C27A H27D 109.5
C25 C27A H27E 109.5
H27D C27A H27E 109.5
C25 C27A H27F 109.5
H27D C27A H27F 109.5
H27E C27A H27F 109.5
C25 C28A H28D 109.5
C25 C28A H28E 109.5
H28D C28A H28E 109.5
C25 C28A H28F 109.5
H28D C28A H28F 109.5
H28E C28A H28F 109.5
C22 C29 H29A 109.5
C22 C29 H29B 109.5
H29A C29 H29B 109.5
C22 C29 H29C 109.5
H29A C29 H29C 109.5
H29B C29 H29C 109.5
O1 C30 Cr1 177.5(5)
O2 C31 Cr1 173.3(4)
O3 C32 Cr1 173.6(4)
O3 C32 Pd1 109.1(3)
Cr1 C32 Pd1 76.80(15)

loop_
_geom_bond_atom_site_label_1
_geom_bond_atom_site_label_2
_geom_bond_distance
Pd1 C24 2.019(4)
Pd1 C1 2.097(5)
Pd1 N1 2.112(4)
Pd1 C32 2.647(4)
Pd1 Cr1 2.8625(7)
Cr1 C30 1.844(5)
Cr1 C31 1.847(5)
Cr1 C32 1.851(5)
Cr1 C12 2.204(5)
Cr1 C10 2.215(4)
Cr1 C13 2.227(4)
Cr1 C11 2.233(5)
Cr1 C9 2.254(4)
Cr1 C8 2.269(4)
O1 C30 1.152(6)
O2 C31 1.159(5)
O3 C32 1.162(5)
N1 C18 1.350(5)
N1 C14 1.350(6)
C1 C13 1.456(5)
C1 C2 1.482(6)
C1 H1 0.87(5)
C2 C3 1.398(6)
C2 C7 1.408(6)
C3 C4 1.386(7)
C3 H3 0.9500
C4 C5 1.387(7)
C4 H4 0.9500
C5 C6 1.386(6)
C5 H5 0.9500
C6 C7 1.391(6)
C6 H6 0.9500
C7 C8 1.458(5)
C8 C9 1.404(5)
C8 C13 1.448(6)
C9 C10 1.409(6)
C9 H9 0.9500
C10 C11 1.409(7)
C10 H10 0.9500
C11 C12 1.404(6)
C11 H11 0.9500
C12 C13 1.404(6)
C12 H12 0.9500
C14 C15 1.369(6)
C14 H14 0.9500
C15 C16 1.389(6)
C15 H15 0.9500
C16 C17 1.399(6)
C16 C25 1.530(7)
C17 C18 1.390(6)
C17 H17 0.9500
C18 C19 1.469(6)
C19 C20 1.398(5)
C19 C24 1.426(6)
C20 C21 1.393(6)
C20 H20 0.9500
C21 C22 1.384(6)
C21 H21 0.9500
C22 C23 1.405(6)
C22 C29 1.502(6)
C23 C24 1.389(6)
C23 H23 0.9500
C25 C26A 1.46(3)
C25 C28A 1.49(3)
C25 C28 1.516(9)
C25 C27 1.523(10)
C25 C26 1.578(10)
C25 C27A 1.63(3)
C26 H26A 0.9800
C26 H26B 0.9800
C26 H26C 0.9800
C27 H27A 0.9800
C27 H27B 0.9800
C27 H27C 0.9800
C28 H28A 0.9800
C28 H28B 0.9800
C28 H28C 0.9800
C26A H26D 0.9800
C26A H26E 0.9800
C26A H26F 0.9800
C27A H27D 0.9800
C27A H27E 0.9800
C27A H27F 0.9800
C28A H28D 0.9800
C28A H28E 0.9800
C28A H28F 0.9800
C29 H29A 0.9800
C29 H29B 0.9800
C29 H29C 0.9800

loop_
_geom_torsion_atom_site_label_1
_geom_torsion_atom_site_label_2
_geom_torsion_atom_site_label_3
_geom_torsion_atom_site_label_4
_geom_torsion
C13 C1 C2 C3 -172.0(5)
Pd1 C1 C2 C3 88.8(5)
C13 C1 C2 C7 9.5(5)
Pd1 C1 C2 C7 -89.7(4)
C7 C2 C3 C4 1.8(7)
C1 C2 C3 C4 -176.6(5)
C2 C3 C4 C5 0.9(7)
C3 C4 C5 C6 -1.9(7)
C4 C5 C6 C7 0.1(7)
C5 C6 C7 C2 2.7(7)
C5 C6 C7 C8 -177.3(4)
C3 C2 C7 C6 -3.6(7)
C1 C2 C7 C6 175.1(4)
C3 C2 C7 C8 176.4(4)
C1 C2 C7 C8 -4.9(5)
C6 C7 C8 C9 -3.8(8)
C2 C7 C8 C9 176.2(5)
C6 C7 C8 C13 178.3(4)
C2 C7 C8 C13 -1.7(5)
C6 C7 C8 Cr1 -103.9(5)
C2 C7 C8 Cr1 76.1(5)
C13 C8 C9 C10 -3.7(6)
C7 C8 C9 C10 178.7(4)
Cr1 C8 C9 C10 -54.9(4)
C13 C8 C9 Cr1 51.2(4)
C7 C8 C9 Cr1 -126.4(5)
C8 C9 C10 C11 0.1(7)
Cr1 C9 C10 C11 -55.9(4)
C8 C9 C10 Cr1 56.1(4)
C9 C10 C11 C12 4.0(7)
Cr1 C10 C11 C12 -52.3(4)
C9 C10 C11 Cr1 56.4(4)
C10 C11 C12 C13 -4.6(7)
Cr1 C11 C12 C13 -57.1(4)
C10 C11 C12 Cr1 52.5(4)
C11 C12 C13 C8 1.1(7)
Cr1 C12 C13 C8 -56.1(4)
C11 C12 C13 C1 172.9(5)
Cr1 C12 C13 C1 115.7(5)
C11 C12 C13 Cr1 57.2(4)
C9 C8 C13 C12 3.1(6)
C7 C8 C13 C12 -178.8(4)
Cr1 C8 C13 C12 55.1(4)
C9 C8 C13 C1 -170.4(4)
C7 C8 C13 C1 7.7(5)
Cr1 C8 C13 C1 -118.4(3)
C9 C8 C13 Cr1 -52.0(4)
C7 C8 C13 Cr1 126.1(3)
C2 C1 C13 C12 177.2(5)
Pd1 C1 C13 C12 -76.8(5)
C2 C1 C13 C8 -10.4(5)
Pd1 C1 C13 C8 95.6(3)
C2 C1 C13 Cr1 -91.3(4)
Pd1 C1 C13 Cr1 14.7(3)
C18 N1 C14 C15 -0.1(7)
Pd1 N1 C14 C15 -175.5(4)
N1 C14 C15 C16 0.7(8)
C14 C15 C16 C17 -0.7(7)
C14 C15 C16 C25 -179.9(5)
C15 C16 C17 C18 0.2(7)
C25 C16 C17 C18 179.4(4)
C14 N1 C18 C17 -0.4(6)
Pd1 N1 C18 C17 175.7(3)
C14 N1 C18 C19 177.5(4)
Pd1 N1 C18 C19 -6.5(5)
C16 C17 C18 N1 0.3(7)
C16 C17 C18 C19 -177.4(4)
N1 C18 C19 C20 -173.8(4)
C17 C18 C19 C20 4.0(7)
N1 C18 C19 C24 3.1(5)
C17 C18 C19 C24 -179.1(4)
C24 C19 C20 C21 -2.4(6)
C18 C19 C20 C21 174.4(4)
C19 C20 C21 C22 -1.1(6)
C20 C21 C22 C23 3.6(6)
C20 C21 C22 C29 -174.0(4)
C21 C22 C23 C24 -2.8(6)
C29 C22 C23 C24 174.8(4)
C22 C23 C24 C19 -0.5(6)
C22 C23 C24 Pd1 -175.6(3)
C20 C19 C24 C23 3.1(6)
C18 C19 C24 C23 -173.8(4)
C20 C19 C24 Pd1 179.0(3)
C18 C19 C24 Pd1 2.1(5)
C15 C16 C25 C26A -7.2(16)
C17 C16 C25 C26A 173.7(15)
C15 C16 C25 C28A -127.4(14)
C17 C16 C25 C28A 53.5(14)
C15 C16 C25 C28 -177.4(7)
C17 C16 C25 C28 3.4(9)
C15 C16 C25 C27 56.5(8)
C17 C16 C25 C27 -122.6(7)
C15 C16 C25 C26 -58.7(7)
C17 C16 C25 C26 122.2(6)
C15 C16 C25 C27A 116.4(13)
C17 C16 C25 C27A -62.8(13)
C30 Cr1 C32 Pd1 141.36(17)
C31 Cr1 C32 Pd1 56.49(16)
C12 Cr1 C32 Pd1 -36.2(3)
C10 Cr1 C32 Pd1 -134.46(17)
C13 Cr1 C32 Pd1 -48.99(15)
C11 Cr1 C32 Pd1 -100.5(5)
C9 Cr1 C32 Pd1 -116.73(13)
C8 Cr1 C32 Pd1 -82.14(12)
